data_7204255
loop_
_publ_author_name
'J. Stephen Clark'
'Paul B. Hodgson'
'Michael D. Goldsmith'
'Alexander J. Blake'
'Paul A. Cooke'
'Leslie J. Street'

_publ_section_title
;
 Rearrangement of ammonium ylides produced by intramolecular reaction
 of catalytically generated metal carbenoids. Part 2. Stereoselective
 synthesis of bicyclic amines
;
_journal_issue 24
_journal_name_full 'J. Chem. Soc., Perkin Trans. 1'
_journal_page_first 3325
_journal_page_last 3337
_journal_paper_doi 10.1039/b108182a
_journal_year 2001
_chemical_formula_moiety 'C11 H19 N O'
_chemical_formula_sum 'C11 H19 N O'
_chemical_formula_weight 181.27
_chemical_name_systematic
; 
? 
;
_space_group_IT_number 29
_symmetry_cell_setting orthorhombic
_symmetry_space_group_name_Hall 'P 2c -2ac'
_symmetry_space_group_name_H-M 'P c a 21'
_atom_sites_solution_hydrogens 'OH from difference Fourier synthesis, others placed geometrically'
_atom_sites_solution_primary direct
_audit_creation_method SHELXL-97
_cell_angle_alpha 90.00
_cell_angle_beta 90.00
_cell_angle_gamma 90.00
_cell_formula_units_Z 4
_cell_length_a 18.996(2)
_cell_length_b 8.413(3)
_cell_length_c 6.982(2)
_cell_measurement_temperature 293(2)
_cell_volume 1115.8(5)
_computing_structure_refinement 'SHELXL-97 (Sheldrick, 1997)'
_computing_structure_solution 'SHELXS-97 (Sheldrick, 1990)'
_diffrn_ambient_temperature 293(2)
_diffrn_measured_fraction_theta_full 0.989
_diffrn_measured_fraction_theta_max 0.989
_diffrn_measurement_device_type 'Siemens P4RA'
_diffrn_radiation_monochromator graphite
_diffrn_radiation_source 'fine-focus sealed tube'
_diffrn_radiation_type CuK\a
_diffrn_radiation_wavelength 1.54180
_diffrn_reflns_av_R_equivalents 0.064
_diffrn_reflns_av_sigmaI/netI 0.059
_diffrn_reflns_limit_h_max 18
_diffrn_reflns_limit_h_min -18
_diffrn_reflns_limit_k_max 8
_diffrn_reflns_limit_k_min 0
_diffrn_reflns_limit_l_max 6
_diffrn_reflns_limit_l_min 0
_diffrn_reflns_number 1373
_diffrn_reflns_theta_full 50.35
_diffrn_reflns_theta_max 50.35
_diffrn_reflns_theta_min 4.66
_diffrn_standards_decay_% 0
_exptl_absorpt_coefficient_mu 0.530
_exptl_absorpt_correction_type none
_exptl_crystal_colour colourless
_exptl_crystal_density_diffrn 1.079
_exptl_crystal_density_method 'not measured'
_exptl_crystal_description tablet
_exptl_crystal_F_000 400
_exptl_crystal_size_max 0.32
_exptl_crystal_size_mid 0.30
_exptl_crystal_size_min 0.15
_refine_diff_density_max 0.19
_refine_diff_density_min -0.14
_refine_diff_density_rms 0.03
_refine_ls_abs_structure_details 'Flack H D (1983), Acta Cryst. A39, 876-881'
_refine_ls_abs_structure_Flack 'not reliably determined'
_refine_ls_extinction_method none
_refine_ls_goodness_of_fit_ref 1.091
_refine_ls_hydrogen_treatment 'rigid group and riding model, respectively'
_refine_ls_matrix_type full
_refine_ls_number_parameters 116
_refine_ls_number_reflns 637
_refine_ls_number_restraints 35
_refine_ls_restrained_S_all 1.077
_refine_ls_R_factor_all 0.0643
_refine_ls_R_factor_gt 0.0541
_refine_ls_shift/su_max 0.001
_refine_ls_shift/su_mean 0.000
_refine_ls_structure_factor_coef Fsqd
_refine_ls_weighting_details 'calc w=1/[\s^2^(Fo^2^)+(0.075P)^2^+0.046P] where P=(Fo^2^+2Fc^2^)/3'
_refine_ls_weighting_scheme calc
_refine_ls_wR_factor_gt 0.1345
_refine_ls_wR_factor_ref 0.1410
_reflns_number_gt 543
_reflns_number_total 637
_reflns_threshold_expression >2sigma(I)
_cod_data_source_file b108182a.txt
_cod_data_source_block alcohol-23
_cod_original_sg_symbol_H-M Pca21
_cod_database_code 7204255

loop_
_symmetry_equiv_pos_as_xyz
'x, y, z'
'-x, -y, z+1/2'
'-x+1/2, y, z+1/2'
'x+1/2, -y, z'

loop_
_atom_site_label
_atom_site_type_symbol
_atom_site_fract_x
_atom_site_fract_y
_atom_site_fract_z
_atom_site_U_iso_or_equiv
_atom_site_adp_type
_atom_site_occupancy
_atom_site_symmetry_multiplicity
_atom_site_calc_flag
_atom_site_refinement_flags
_atom_site_disorder_assembly
_atom_site_disorder_group
N1 N 0.10787(18) 0.3600(6) 0.1815(7) 0.0582(12) Uani 1 1 d U . .
C2 C 0.1205(3) 0.4708(7) 0.3398(9) 0.0638(14) Uani 1 1 d U . .
H2 H 0.1616 0.4331 0.4116 0.077 Uiso 1 1 calc R . .
O3 O 0.0031(2) 0.5601(5) 0.4135(6) 0.0803(13) Uani 1 1 d U . .
H3O H -0.0262 0.5666 0.4994 0.120 Uiso 1 1 calc R . .
C3 C 0.0554(3) 0.4477(6) 0.4652(8) 0.0670(15) Uani 1 1 d U . .
H3 H 0.0677 0.4585 0.6009 0.080 Uiso 1 1 calc R . .
C4 C 0.0325(3) 0.2780(7) 0.4209(7) 0.0772(17) Uani 1 1 d U . .
H4A H -0.0144 0.2770 0.3658 0.093 Uiso 1 1 calc R . .
H4B H 0.0322 0.2142 0.5366 0.093 Uiso 1 1 calc R . .
C5 C 0.0863(2) 0.2139(7) 0.2780(9) 0.0640(14) Uani 1 1 d U . .
H5 H 0.1267 0.1734 0.3504 0.077 Uiso 1 1 calc R . .
C6 C 0.0633(3) 0.0881(7) 0.1425(12) 0.0784(16) Uani 1 1 d U . .
H6A H 0.0216 0.1231 0.0742 0.094 Uiso 1 1 calc R . .
H6B H 0.0515 -0.0076 0.2128 0.094 Uiso 1 1 calc R . .
C7 C 0.1211(3) 0.0531(7) 0.0023(11) 0.092(2) Uani 1 1 d U . .
H7A H 0.1596 0.0007 0.0684 0.110 Uiso 1 1 calc R . .
H7B H 0.1037 -0.0190 -0.0952 0.110 Uiso 1 1 calc R . .
C8 C 0.1478(3) 0.2003(9) -0.0909(10) 0.095(2) Uani 1 1 d U . .
H8A H 0.1119 0.2419 -0.1761 0.114 Uiso 1 1 calc R . .
H8B H 0.1889 0.1746 -0.1674 0.114 Uiso 1 1 calc R . .
C9 C 0.1674(3) 0.3279(9) 0.0561(10) 0.0806(17) Uani 1 1 d U . .
H9A H 0.2072 0.2920 0.1317 0.097 Uiso 1 1 calc R . .
H9B H 0.1811 0.4247 -0.0097 0.097 Uiso 1 1 calc R . .
C10 C 0.1349(3) 0.6392(7) 0.2760(9) 0.0773(17) Uani 1 1 d U . .
H10A H 0.1772 0.6412 0.1983 0.093 Uiso 1 1 calc R . .
H10B H 0.0961 0.6764 0.1978 0.093 Uiso 1 1 calc R . .
C11 C 0.1440(4) 0.7472(7) 0.4431(9) 0.106(2) Uani 1 1 d DU . .
H11 H 0.1060 0.7565 0.5266 0.127 Uiso 1 1 calc R . .
C12 C 0.2002(4) 0.8303(7) 0.4837(9) 0.155(4) Uani 1 1 d DU . .
H12A H 0.2395 0.8249 0.4044 0.186 Uiso 1 1 calc R . .
H12B H 0.2009 0.8948 0.5918 0.186 Uiso 1 1 calc R . .

loop_
_atom_site_aniso_label
_atom_site_aniso_U_11
_atom_site_aniso_U_22
_atom_site_aniso_U_33
_atom_site_aniso_U_23
_atom_site_aniso_U_13
_atom_site_aniso_U_12
N1 0.046(2) 0.075(3) 0.053(2) 0.005(2) 0.001(2) 0.001(2)
C2 0.058(3) 0.075(4) 0.058(3) 0.000(3) -0.008(3) 0.000(3)
O3 0.085(2) 0.103(3) 0.053(2) 0.003(2) 0.0133(19) 0.024(2)
C3 0.074(3) 0.086(4) 0.041(3) 0.006(3) -0.001(3) 0.001(3)
C4 0.090(3) 0.085(4) 0.057(4) 0.010(3) 0.018(3) -0.008(3)
C5 0.057(2) 0.066(3) 0.069(4) 0.010(3) -0.001(3) 0.002(3)
C6 0.076(3) 0.074(3) 0.085(4) -0.007(4) 0.003(3) 0.001(3)
C7 0.092(4) 0.085(4) 0.098(6) -0.022(4) 0.005(4) 0.010(3)
C8 0.081(4) 0.113(5) 0.091(6) -0.016(4) 0.024(4) 0.017(4)
C9 0.067(3) 0.093(4) 0.082(4) 0.000(4) 0.016(3) -0.003(3)
C10 0.083(3) 0.081(4) 0.068(4) 0.005(4) -0.012(4) -0.010(3)
C11 0.117(5) 0.102(5) 0.098(6) -0.002(5) -0.016(5) -0.015(4)
C12 0.167(6) 0.180(10) 0.118(8) 0.002(8) -0.035(7) -0.060(7)

loop_
_atom_type_symbol
_atom_type_description
_atom_type_scat_dispersion_real
_atom_type_scat_dispersion_imag
_atom_type_scat_source
C C 0.0181 0.0091 'International Tables Vol C Tables 4.2.6.8 and 6.1.1.4'
H H 0.0000 0.0000 'International Tables Vol C Tables 4.2.6.8 and 6.1.1.4'
N N 0.0311 0.0180 'International Tables Vol C Tables 4.2.6.8 and 6.1.1.4'
O O 0.0492 0.0322 'International Tables Vol C Tables 4.2.6.8 and 6.1.1.4'

loop_
_geom_angle_atom_site_label_1
_geom_angle_atom_site_label_2
_geom_angle_atom_site_label_3
_geom_angle
_geom_angle_site_symmetry_1
_geom_angle_site_symmetry_3
_geom_angle_publ_flag
C9 N1 C5 109.8(5) . . ?
C9 N1 C2 116.4(4) . . ?
C5 N1 C2 103.5(4) . . ?
N1 C2 C10 113.8(5) . . ?
N1 C2 C3 102.6(4) . . ?
C10 C2 C3 115.8(5) . . ?
O3 C3 C4 111.8(5) . . ?
O3 C3 C2 109.7(4) . . ?
C4 C3 C2 103.6(5) . . ?
C3 C4 C5 105.8(4) . . ?
N1 C5 C6 112.8(5) . . ?
N1 C5 C4 101.1(4) . . ?
C6 C5 C4 118.2(4) . . ?
C5 C6 C7 109.9(5) . . ?
C8 C7 C6 111.8(5) . . ?
C7 C8 C9 111.9(5) . . ?
N1 C9 C8 110.1(5) . . ?
C11 C10 C2 111.2(5) . . ?
C12 C11 C10 126.2(4) . . ?

loop_
_geom_bond_atom_site_label_1
_geom_bond_atom_site_label_2
_geom_bond_distance
_geom_bond_site_symmetry_2
_geom_bond_publ_flag
N1 C9 1.456(7) . ?
N1 C5 1.461(7) . ?
N1 C2 1.466(8) . ?
C2 C10 1.510(8) . ?
C2 C3 1.527(8) . ?
O3 C3 1.419(6) . ?
C3 C4 1.524(7) . ?
C4 C5 1.527(7) . ?
C5 C6 1.485(8) . ?
C6 C7 1.500(9) . ?
C7 C8 1.488(8) . ?
C8 C9 1.531(9) . ?
C10 C11 1.489(8) . ?
C11 C12 1.308(10) . ?

loop_
_geom_hbond_atom_site_label_D
_geom_hbond_atom_site_label_H
_geom_hbond_atom_site_label_A
_geom_hbond_distance_DH
_geom_hbond_distance_HA
_geom_hbond_distance_DA
_geom_hbond_angle_DHA
_geom_hbond_site_symmetry_A
O3 H3O N1 0.82 2.10 2.898(6) 165 2_565

loop_
_geom_torsion_atom_site_label_1
_geom_torsion_atom_site_label_2
_geom_torsion_atom_site_label_3
_geom_torsion_atom_site_label_4
_geom_torsion
_geom_torsion_site_symmetry_1
_geom_torsion_site_symmetry_2
_geom_torsion_site_symmetry_3
_geom_torsion_site_symmetry_4
_geom_torsion_publ_flag
C9 N1 C2 C10 66.8(6) . . . . ?
C5 N1 C2 C10 -172.7(4) . . . . ?
C9 N1 C2 C3 -167.3(5) . . . . ?
C5 N1 C2 C3 -46.8(5) . . . . ?
N1 C2 C3 O3 -92.7(5) . . . . ?
C10 C2 C3 O3 31.9(7) . . . . ?
N1 C2 C3 C4 26.8(5) . . . . ?
C10 C2 C3 C4 151.4(5) . . . . ?
O3 C3 C4 C5 119.3(5) . . . . ?
C2 C3 C4 C5 1.3(5) . . . . ?
C9 N1 C5 C6 -61.1(6) . . . . ?
C2 N1 C5 C6 174.0(4) . . . . ?
C9 N1 C5 C4 171.7(4) . . . . ?
C2 N1 C5 C4 46.8(5) . . . . ?
C3 C4 C5 N1 -28.8(5) . . . . ?
C3 C4 C5 C6 -152.4(5) . . . . ?
N1 C5 C6 C7 56.9(6) . . . . ?
C4 C5 C6 C7 174.4(5) . . . . ?
C5 C6 C7 C8 -51.7(7) . . . . ?
C6 C7 C8 C9 51.6(7) . . . . ?
C5 N1 C9 C8 58.2(6) . . . . ?
C2 N1 C9 C8 175.3(5) . . . . ?
C7 C8 C9 N1 -54.9(7) . . . . ?
N1 C2 C10 C11 177.3(5) . . . . ?
C3 C2 C10 C11 58.7(7) . . . . ?
C2 C10 C11 C12 119.6(4) . . . . ?

loop_
_cod_related_entry_id
_cod_related_entry_database
_cod_related_entry_code
1 ChemSpider 4401552
